data_4321585
loop_
_publ_author_name
'Ichiro Ino'
'Liang Ping Wu'
'Megumu Munakata'
'Takayoshi Kuroda-Sowa'
'Masahiko Maekawa'
'Yusaku Suenaga'
'Ryusuke Sakai'

_publ_section_title
;
 Bridged Silver(I) Complexes of the Polycyclic Aromatic Compounds
 Tetraphenylethylene and 1,1,4,4-Tetraphenyl-1,3-butadiene
;
_journal_name_full 'Inorganic Chemistry'
_journal_page_first 5430
_journal_page_last 5436
_journal_paper_doi 10.1021/ic000263u
_journal_volume 39
_journal_year 2000
_chemical_formula_moiety 'C26 H20 Ag2 Cl2 O8 '
_chemical_formula_sum 'C26 H20 Ag2 Cl2 O8'
_chemical_formula_weight 747.08
_space_group_IT_number 56
_symmetry_cell_setting orthorhombic
_symmetry_Int_Tables_number 56
_symmetry_space_group_name_Hall '-P 2ab 2ac'
_symmetry_space_group_name_H-M 'P c c n'
_cell_angle_alpha 90
_cell_angle_beta 90
_cell_angle_gamma 90
_cell_formula_units_Z 4
_cell_length_a 18.7791(6)
_cell_length_b 9.322(2)
_cell_length_c 14.8669(3)
_cell_measurement_reflns_used 2801
_cell_measurement_temperature 295.2
_cell_measurement_theta_max 27.9
_cell_volume 2602.6(6)
_computing_data_reduction 'teXsan Ver. 1.10'
_computing_publication_material 'teXsan Ver. 1.10'
_computing_structure_refinement SHELXL97
_computing_structure_solution SAPI91
_diffrn_measurement_device_type 'Quantum CCD/Rigaku AFC7'
_diffrn_measurement_method \w
_diffrn_radiation_type 'Mo K\a'
_diffrn_radiation_wavelength 0.7107
_diffrn_reflns_av_R_equivalents 0.000
_diffrn_reflns_limit_h_max 24
_diffrn_reflns_limit_h_min 0
_diffrn_reflns_limit_k_max 12
_diffrn_reflns_limit_k_min 0
_diffrn_reflns_limit_l_max 16
_diffrn_reflns_limit_l_min 0
_diffrn_reflns_number 2801
_diffrn_reflns_theta_max 27.51
_exptl_absorpt_coefficient_mu 1.755
_exptl_absorpt_correction_T_max 0.704
_exptl_absorpt_correction_T_min 0.704
_exptl_absorpt_correction_type multi-scan
_exptl_absorpt_process_details '(Jacobson, 1998)'
_exptl_crystal_colour colorless
_exptl_crystal_density_diffrn 1.907
_exptl_crystal_density_method 'not measured'
_exptl_crystal_description brick
_exptl_crystal_size_max 0.300
_exptl_crystal_size_mid 0.200
_exptl_crystal_size_min 0.200
_refine_diff_density_max 0.92
_refine_diff_density_min -0.97
_refine_ls_extinction_coef 0.0133
_refine_ls_extinction_expression Fc^*^=kFc[1+0.001xFc^2^\l^3^/sin(2\q)]^-1/4^
_refine_ls_extinction_method SHELXL
_refine_ls_goodness_of_fit_ref 1.065
_refine_ls_hydrogen_treatment noref
_refine_ls_number_parameters 174
_refine_ls_number_reflns 2096
_refine_ls_R_factor_gt 0.0586
_refine_ls_shift/su_max 0.0000
_refine_ls_structure_factor_coef Fsqd
_refine_ls_weighting_details 'w = 1/[\s^2^(Fo^2^) + (0.1085P)^2^+2.9871P] where P=(Fo^2^+2Fc^2^)/3'
_refine_ls_weighting_scheme calc
_refine_ls_wR_factor_ref 0.1896
_reflns_number_gt 2096
_reflns_number_total 2801
_reflns_threshold_expression >2.0sigma(I)
_cod_data_source_file ic000263u_4.cif
_cod_data_source_block ag-tphe-clo4-m
_cod_original_cell_volume 2602.5(4)
_cod_original_formula_sum 'C26 H20 Ag2 Cl2 O8 '
_cod_database_code 4321585

loop_
_symmetry_equiv_pos_as_xyz
x,y,z
1/2-x,1/2-y,z
1/2+x,-y,1/2-z
-x,1/2+y,1/2-z
-x,-y,-z
1/2+x,1/2+y,-z
1/2-x,y,1/2+z
x,1/2-y,1/2+z

loop_
_atom_site_label
_atom_site_type_symbol
_atom_site_fract_x
_atom_site_fract_y
_atom_site_fract_z
_atom_site_U_iso_or_equiv
_atom_site_adp_type
_atom_site_occupancy
_atom_site_calc_flag
_atom_site_refinement_flags
_atom_site_disorder_assembly
_atom_site_disorder_group
Ag(1) Ag 0.91905(3) 0.05421(5) 0.24342(3) 0.0753(3) Uani 1.00 d . . .
Cl(1) Cl 0.92194(7) 0.4037(2) 0.2199(1) 0.0777(5) Uani 1.00 d . . .
O(1) O 0.9688(4) 0.2894(6) 0.2333(5) 0.153(3) Uani 1.00 d . . .
O(2) O 0.9025(7) 0.444(1) 0.3042(8) 0.213(5) Uani 1.00 d . . .
O(3) O 0.9595(4) 0.5155(7) 0.1865(8) 0.179(4) Uani 1.00 d . . .
O(4) O 0.8636(4) 0.3586(10) 0.1773(7) 0.189(4) Uani 1.00 d . . .
C(1) C 0.8729(3) -0.1688(6) 0.1470(4) 0.066(1) Uani 1.00 d . . .
C(2) C 0.9176(3) -0.0786(7) 0.1004(5) 0.078(2) Uani 1.00 d . . .
C(3) C 0.8889(4) 0.0300(7) 0.0470(5) 0.087(2) Uani 1.00 d . . .
C(4) C 0.8175(4) 0.0415(6) 0.0384(4) 0.082(2) Uani 1.00 d . . .
C(5) C 0.7721(3) -0.0501(5) 0.0834(4) 0.067(1) Uani 1.00 d . . .
C(6) C 0.7992(2) -0.1571(5) 0.1398(3) 0.055(1) Uani 1.00 d . . .
C(7) C 0.7500 -0.2500 0.1930(5) 0.055(1) Uani 1.00 d S . .
C(8) C 0.7500 -0.2500 0.2826(5) 0.060(2) Uani 1.00 d S . .
C(9) C 0.7954(3) -0.1487(5) 0.3361(3) 0.064(1) Uani 1.00 d . . .
C(10) C 0.8450(3) -0.1999(6) 0.3970(4) 0.075(1) Uani 1.00 d . . .
C(11) C 0.8894(4) -0.1076(9) 0.4423(5) 0.094(2) Uani 1.00 d . . .
C(12) C 0.8841(4) 0.0382(8) 0.4300(6) 0.097(2) Uani 1.00 d . . .
C(13) C 0.8339(4) 0.0917(6) 0.3710(5) 0.088(2) Uani 1.00 d . . .
C(14) C 0.7895(3) -0.0015(6) 0.3232(4) 0.074(1) Uani 1.00 d . . .
H(1) H 0.8927 -0.2405 0.1849 0.0790 Uiso 1.00 calc . . .
H(2) H 0.9677 -0.0903 0.1046 0.0930 Uiso 1.00 calc . . .
H(3) H 0.9195 0.0955 0.0169 0.1048 Uiso 1.00 calc . . .
H(4) H 0.7982 0.1141 0.0008 0.0978 Uiso 1.00 calc . . .
H(5) H 0.7221 -0.0405 0.0759 0.0799 Uiso 1.00 calc . . .
H(6) H 0.8484 -0.3002 0.4077 0.0903 Uiso 1.00 calc . . .
H(7) H 0.9241 -0.1449 0.4825 0.1122 Uiso 1.00 calc . . .
H(8) H 0.9147 0.1015 0.4619 0.1166 Uiso 1.00 calc . . .
H(9) H 0.8296 0.1924 0.3627 0.1055 Uiso 1.00 calc . . .
H(10) H 0.7555 0.0356 0.2820 0.0889 Uiso 1.00 calc . . .

loop_
_atom_site_aniso_label
_atom_site_aniso_U_11
_atom_site_aniso_U_22
_atom_site_aniso_U_33
_atom_site_aniso_U_12
_atom_site_aniso_U_13
_atom_site_aniso_U_23
Ag(1) 0.0727(4) 0.0658(4) 0.0874(5) -0.0102(2) 0.0095(2) -0.0048(2)
Cl(1) 0.0604(8) 0.0577(8) 0.115(1) -0.0024(6) -0.0138(7) 0.0089(8)
O(1) 0.082(4) 0.079(4) 0.30(1) 0.004(3) -0.037(4) 0.038(4)
O(2) 0.25(1) 0.25(1) 0.138(9) 0.002(8) -0.030(8) -0.057(8)
O(3) 0.129(6) 0.097(4) 0.31(1) 0.003(4) 0.014(7) 0.075(6)
O(4) 0.117(5) 0.198(7) 0.25(1) -0.009(5) -0.081(6) -0.032(7)
C(1) 0.060(3) 0.069(3) 0.068(3) 0.007(2) 0.001(2) -0.004(2)
C(2) 0.057(3) 0.086(4) 0.089(4) -0.007(3) 0.011(2) -0.015(3)
C(3) 0.091(5) 0.082(4) 0.088(4) -0.025(3) 0.010(3) 0.009(3)
C(4) 0.093(4) 0.074(3) 0.077(4) -0.014(3) -0.010(3) 0.019(3)
C(5) 0.066(3) 0.067(3) 0.066(3) 0.001(2) -0.010(2) 0.008(2)
C(6) 0.060(2) 0.055(2) 0.050(2) 0.002(2) -0.001(2) -0.003(2)
C(7) 0.055(3) 0.054(3) 0.057(4) 0.002(3) 0.0000 0.0000
C(8) 0.070(4) 0.051(3) 0.058(4) -0.002(3) 0.0000 0.0000
C(9) 0.077(3) 0.062(3) 0.055(3) -0.015(2) 0.012(2) -0.003(2)
C(10) 0.085(4) 0.078(3) 0.063(3) -0.017(3) 0.000(3) 0.010(2)
C(11) 0.083(4) 0.116(5) 0.082(4) -0.039(4) -0.003(3) 0.007(4)
C(12) 0.090(5) 0.097(5) 0.105(5) -0.048(4) 0.020(4) -0.022(4)
C(13) 0.096(4) 0.070(3) 0.098(5) -0.016(3) 0.031(4) -0.016(3)
C(14) 0.092(4) 0.056(3) 0.075(3) 0.001(3) 0.015(3) -0.008(2)

loop_
_atom_type_symbol
_atom_type_description
_atom_type_scat_dispersion_real
_atom_type_scat_dispersion_imag
_atom_type_scat_source
Ag Ag -0.897 1.101
;International Tables for Crystallography
(1992, Vol. C, Tables 4.2.6.8 and 6.1.1.4)
;
Cl Cl 0.148 0.159
;International Tables for Crystallography
(1992, Vol. C, Tables 4.2.6.8 and 6.1.1.4)
;
O O 0.011 0.006
;International Tables for Crystallography
(1992, Vol. C, Tables 4.2.6.8 and 6.1.1.4)
;
C C 0.003 0.002
;International Tables for Crystallography
(1992, Vol. C, Tables 4.2.6.8 and 6.1.1.4)
;
H H 0.000 0.000
;International Tables for Crystallography
(1992, Vol. C, Table 6.1.1.4)
;

loop_
_geom_angle_atom_site_label_1
_geom_angle_atom_site_label_2
_geom_angle_atom_site_label_3
_geom_angle
_geom_angle_site_symmetry_1
_geom_angle_site_symmetry_2
_geom_angle_site_symmetry_3
_geom_angle_publ_flag
O(1) Ag(1) O(3) 78.7(2) . 1_555 4_745 yes
O(1) Ag(1) C(1) 143.9(2) . 1_555 1_555 yes
O(1) Ag(1) C(2) 114.3(2) . 1_555 1_555 yes
O(1) Ag(1) C(13) 99.7(2) . 1_555 1_555 yes
O(3) Ag(1) C(1) 113.7(2) . 4_745 1_555 yes
O(3) Ag(1) C(2) 107.1(3) . 4_745 1_555 yes
O(3) Ag(1) C(13) 106.5(3) . 4_745 1_555 yes
C(1) Ag(1) C(2) 30.8(2) . 1_555 1_555 yes
C(1) Ag(1) C(13) 107.9(2) . 1_555 1_555 yes
C(2) Ag(1) C(13) 135.8(2) . 1_555 1_555 yes
O(1) Cl(1) O(2) 104.4(6) . 1_555 1_555 yes
O(1) Cl(1) O(3) 108.2(4) . 1_555 1_555 yes
O(1) Cl(1) O(4) 110.2(5) . 1_555 1_555 yes
O(2) Cl(1) O(3) 105.4(7) . 1_555 1_555 yes
O(2) Cl(1) O(4) 107.7(7) . 1_555 1_555 yes
O(3) Cl(1) O(4) 119.8(6) . 1_555 1_555 yes
Ag(1) O(1) Cl(1) 117.6(4) . 1_555 1_555 yes
Ag(1) O(3) Cl(1) 115.3(6) . 4_755 1_555 yes
Ag(1) C(1) C(2) 66.2(3) . 1_555 1_555 yes
Ag(1) C(1) C(6) 107.7(3) . 1_555 1_555 yes
C(2) C(1) C(6) 121.3(5) . 1_555 1_555 yes
Ag(1) C(2) C(1) 83.1(4) . 1_555 1_555 yes
Ag(1) C(2) C(3) 97.5(4) . 1_555 1_555 yes
C(1) C(2) C(3) 119.7(5) . 1_555 1_555 yes
C(2) C(3) C(4) 119.6(6) . 1_555 1_555 yes
C(3) C(4) C(5) 121.2(6) . 1_555 1_555 yes
C(4) C(5) C(6) 120.5(5) . 1_555 1_555 yes
C(1) C(6) C(5) 117.6(4) . 1_555 1_555 yes
C(1) C(6) C(7) 121.9(4) . 1_555 1_555 yes
C(5) C(6) C(7) 120.4(4) . 1_555 1_555 yes
C(6) C(7) C(6) 116.0(6) . 1_555 2_645 yes
C(6) C(7) C(8) 122.0(3) . 1_555 1_555 yes
C(6) C(7) C(8) 122.0(3) . 2_645 1_555 yes
C(7) C(8) C(9) 122.0(3) . 1_555 1_555 yes
C(7) C(8) C(9) 122.0(3) . 1_555 2_645 yes
C(9) C(8) C(9) 116.0(6) . 1_555 2_645 yes
C(8) C(9) C(10) 120.8(4) . 1_555 1_555 yes
C(8) C(9) C(14) 120.2(4) . 1_555 1_555 yes
C(10) C(9) C(14) 119.0(5) . 1_555 1_555 yes
C(9) C(10) C(11) 120.9(6) . 1_555 1_555 yes
C(10) C(11) C(12) 120.6(7) . 1_555 1_555 yes
C(11) C(12) C(13) 119.4(7) . 1_555 1_555 yes
Ag(1) C(13) C(12) 89.8(5) . 1_555 1_555 yes
Ag(1) C(13) C(14) 84.8(4) . 1_555 1_555 yes
C(12) C(13) C(14) 120.3(6) . 1_555 1_555 yes
C(9) C(14) C(13) 119.7(5) . 1_555 1_555 yes

loop_
_geom_bond_atom_site_label_1
_geom_bond_atom_site_label_2
_geom_bond_distance
_geom_bond_site_symmetry_1
_geom_bond_site_symmetry_2
_geom_bond_publ_flag
Ag(1) O(1) 2.387(6) . . yes
Ag(1) O(3) 2.534(8) . 4_745 yes
Ag(1) C(1) 2.670(5) . . yes
Ag(1) C(2) 2.460(7) . . yes
Ag(1) C(13) 2.504(7) . . yes
Cl(1) O(1) 1.397(7) . . yes
Cl(1) O(2) 1.36(1) . . yes
Cl(1) O(3) 1.352(8) . . yes
Cl(1) O(4) 1.334(8) . . yes
C(1) C(2) 1.375(8) . . yes
C(1) C(6) 1.392(7) . . yes
C(2) C(3) 1.394(10) . . yes
C(3) C(4) 1.35(1) . . yes
C(4) C(5) 1.379(8) . . yes
C(5) C(6) 1.399(7) . . yes
C(6) C(7) 1.493(6) . . yes
C(7) C(8) 1.332(10) . . yes
C(8) C(9) 1.500(6) . . yes
C(8) C(9) 1.500(6) . 2_645 yes
C(9) C(10) 1.384(8) . . yes
C(9) C(14) 1.390(7) . . yes
C(10) C(11) 1.375(9) . . yes
C(11) C(12) 1.37(1) . . yes
C(12) C(13) 1.38(1) . . yes
C(13) C(14) 1.399(9) . . yes

loop_
_geom_contact_atom_site_label_1
_geom_contact_atom_site_label_2
_geom_contact_distance
_geom_contact_site_symmetry_1
_geom_contact_site_symmetry_2
_geom_contact_publ_flag
Ag(1) O(3) 2.534(8) . 4_745 ?
Ag(1) C(1) 2.670(5) . . ?
Ag(1) C(13) 2.504(7) . . ?
O(1) C(1) 3.487(9) . 4_755 ?
O(1) C(2) 3.490(10) . 4_755 ?
O(3) C(1) 3.413(9) . 1_565 ?
O(3) C(12) 3.42(1) . 4_755 ?
O(4) C(5) 3.410(10) . 2_655 ?
